data_1503454
loop_
_publ_author_name
'Zhang, Hankun'
'T\"uckmantel, Werner'
'Eaton, J. Brek'
'Yuen, Po-Wai'
'Yu, Li-Fang'
'Bajjuri, Krishna Mohan'
'Fedolak, Allison'
'Wang, Daguang'
'Ghavami, Afshin'
'Caldarone, Barbara'
'Paterson, Neil E.'
'Lowe, David A.'
'Brunner, Daniela'
'Lukas, Ronald J.'
'Kozikowski, Alan P.'

_publ_section_title
;
 Chemistry and Behavioral Studies Identify Chiral Cyclopropanes as
 Selective \a4\b2-Nicotinic Acetylcholine Receptor Partial Agonists
 Exhibiting an Antidepressant Profile.
;
_journal_issue 2
_journal_name_full 'Journal of medicinal chemistry'
_journal_page_first 717
_journal_page_last 724
_journal_paper_doi 10.1021/jm201157c
_journal_volume 55
_journal_year 2012
_chemical_absolute_configuration syn
_chemical_formula_moiety 'O4 N2 C25 H22'
_chemical_formula_sum 'C25 H22 N2 O4'
_chemical_formula_weight 414.46
_space_group_IT_number 4
_symmetry_cell_setting monoclinic
_symmetry_Int_Tables_number 4
_symmetry_space_group_name_Hall 'P 2yb'
_symmetry_space_group_name_H-M 'P 1 21 1'
_atom_sites_solution_hydrogens geom
_atom_sites_solution_primary direct
_atom_sites_solution_secondary difmap
_cell_angle_alpha 89.990(6)
_cell_angle_beta 90.002(6)
_cell_angle_gamma 89.995(6)
_cell_formula_units_Z 4
_cell_length_a 6.2608(2)
_cell_length_b 27.9762(20)
_cell_length_c 11.5615(4)
_cell_measurement_reflns_used 10035
_cell_measurement_temperature 93
_cell_measurement_theta_max 68.16
_cell_measurement_theta_min 3.16
_cell_volume 2025.04(17)
_computing_cell_refinement PROCESS-AUTO
_computing_data_collection PROCESS-AUTO
_computing_data_reduction PROCESS
_computing_molecular_graphics 'CrystalStructure 4.0'
_computing_publication_material 'CrystalStructure 4.0 (Rigaku, 2010)'
_computing_structure_refinement 'SHELXL97 (Sheldrick, 1997)'
_computing_structure_solution 'SIR2004 (Burla, et al., 2005)'
_diffrn_ambient_temperature 93
_diffrn_detector_area_resol_mean 10.000
_diffrn_measured_fraction_theta_full 0.962
_diffrn_measured_fraction_theta_max 0.962
_diffrn_measurement_device_type 'Rigaku R-AXIS RAPID imaging plate'
_diffrn_measurement_method \w
_diffrn_radiation_type 'Cu K\a'
_diffrn_radiation_wavelength 1.54187
_diffrn_reflns_limit_h_max 7
_diffrn_reflns_limit_h_min -7
_diffrn_reflns_limit_k_max 30
_diffrn_reflns_limit_k_min -33
_diffrn_reflns_limit_l_max 13
_diffrn_reflns_limit_l_min -10
_diffrn_reflns_number 13223
_diffrn_reflns_theta_full 68.25
_diffrn_reflns_theta_max 68.25
_diffrn_standards_number 0
_exptl_absorpt_coefficient_mu 0.757
_exptl_absorpt_correction_T_max 0.941
_exptl_absorpt_correction_T_min 0.689
_exptl_absorpt_correction_type multi-scan
_exptl_absorpt_process_details
;
    Higashi, T. (1995). Program for Absorption Correction.
    Rigaku Corporation, Tokyo, Japan.
;
_exptl_crystal_colour colorless
_exptl_crystal_density_diffrn 1.359
_exptl_crystal_density_method 'not measured'
_exptl_crystal_description rod
_exptl_crystal_F_000 872.00
_exptl_crystal_size_max 0.30
_exptl_crystal_size_mid 0.15
_exptl_crystal_size_min 0.08
_refine_diff_density_max 0.300
_refine_diff_density_min -0.320
_refine_ls_extinction_method none
_refine_ls_goodness_of_fit_ref 1.050
_refine_ls_hydrogen_treatment constr
_refine_ls_number_parameters 560
_refine_ls_number_reflns 6250
_refine_ls_number_restraints 1
_refine_ls_R_factor_gt 0.0584
_refine_ls_shift/su_max 0.000
_refine_ls_structure_factor_coef Fsqd
_refine_ls_weighting_details 'w = 1/[\s^2^(Fo^2^)+(0.0554P)^2^+1.2463P] where P=(Fo^2^+2Fc^2^)/3'
_refine_ls_weighting_scheme calc
_refine_ls_wR_factor_ref 0.1598
_reflns_number_gt 3996
_reflns_number_total 6250
_reflns_threshold_expression F^2^>2.0\s(F^2^)
_cod_data_source_file jm201157c_si_002.cif
_cod_data_source_block '_psychogenics_wt01'
_cod_original_cell_volume 2025.05(18)
_cod_original_formula_sum 'O4 N2 C25 H22'
_cod_database_code 1503454

loop_
_symmetry_equiv_pos_site_id
_symmetry_equiv_pos_as_xyz
1 +X,+Y,+Z
2 -X,1/2+Y,-Z

loop_
_atom_site_label
_atom_site_type_symbol
_atom_site_fract_x
_atom_site_fract_y
_atom_site_fract_z
_atom_site_U_iso_or_equiv
_atom_site_adp_type
_atom_site_occupancy
_atom_site_symmetry_multiplicity
_atom_site_calc_flag
_atom_site_refinement_flags
O(1) O -0.2320(9) 0.65010(18) 0.9803(5) 0.0409(15) Uani 1.00 2 d .
O(2) O 0.2625(10) 0.82071(19) 0.6083(5) 0.0396(15) Uani 1.00 2 d .
O(3) O -0.2103(10) 0.8816(2) 0.8243(5) 0.0468(16) Uani 1.00 2 d .
O(4) O 0.0639(10) 0.9302(2) 0.8650(5) 0.0455(16) Uani 1.00 2 d .
O(5) O 0.0652(9) 0.63727(19) 0.5364(5) 0.0427(15) Uani 1.00 2 d .
O(6) O 0.5963(10) 0.45661(18) 0.8875(5) 0.0411(15) Uani 1.00 2 d .
O(7) O 0.1520(10) 0.3893(2) 0.6655(5) 0.0461(16) Uani 1.00 2 d .
O(8) O 0.4352(9) 0.34338(19) 0.6327(5) 0.0428(15) Uani 1.00 2 d .
N(1) N -0.6052(12) 0.7016(2) 0.7681(6) 0.0390(19) Uani 1.00 2 d .
N(2) N 0.1187(11) 0.8757(2) 0.7266(6) 0.0315(16) Uani 1.00 2 d .
N(3) N -0.2724(12) 0.5761(2) 0.7373(6) 0.0420(19) Uani 1.00 2 d .
N(4) N 0.4746(11) 0.4013(2) 0.7646(6) 0.0311(16) Uani 1.00 2 d .
C(1) C -0.3409(15) 0.5855(3) 1.2421(7) 0.041(2) Uani 1.00 2 d .
C(2) C -0.2277(16) 0.5614(3) 1.3244(8) 0.047(2) Uani 1.00 2 d .
C(3) C -0.0217(16) 0.5455(3) 1.3063(8) 0.046(2) Uani 1.00 2 d .
C(4) C 0.0742(15) 0.5533(3) 1.1997(7) 0.043(2) Uani 1.00 2 d .
C(5) C -0.0422(15) 0.5780(3) 1.1151(8) 0.043(2) Uani 1.00 2 d .
C(6) C -0.2466(15) 0.5939(3) 1.1348(7) 0.039(2) Uani 1.00 2 d .
C(7) C -0.3743(14) 0.6192(3) 1.0424(7) 0.039(2) Uani 1.00 2 d .
C(8) C -0.3205(15) 0.6753(3) 0.8888(7) 0.037(2) Uani 1.00 2 d .
C(9) C -0.5297(15) 0.6753(3) 0.8593(7) 0.038(2) Uani 1.00 2 d .
C(10) C -0.4640(14) 0.7259(3) 0.7051(7) 0.034(2) Uani 1.00 2 d .
C(11) C -0.2448(15) 0.7264(3) 0.7276(7) 0.038(2) Uani 1.00 2 d .
C(12) C -0.1714(16) 0.6997(3) 0.8202(7) 0.040(2) Uani 1.00 2 d .
C(13) C -0.0875(15) 0.7536(3) 0.6560(6) 0.038(2) Uani 1.00 2 d .
C(14) C -0.1482(17) 0.7797(3) 0.5486(8) 0.051(3) Uani 1.00 2 d .
C(15) C -0.1036(15) 0.8080(3) 0.6561(8) 0.041(2) Uani 1.00 2 d .
C(16) C 0.1026(14) 0.8340(3) 0.6594(8) 0.037(2) Uani 1.00 2 d .
C(17) C -0.0249(17) 0.8939(3) 0.8074(8) 0.042(2) Uani 1.00 2 d .
C(18) C 0.2903(14) 0.9341(3) 0.8354(7) 0.041(2) Uani 1.00 2 d .
C(19) C 0.3219(13) 0.9025(3) 0.7274(7) 0.0338(20) Uani 1.00 2 d .
C(20) C 0.3575(14) 0.9314(3) 0.6181(7) 0.0336(20) Uani 1.00 2 d .
C(21) C 0.1956(14) 0.9413(3) 0.5387(7) 0.036(2) Uani 1.00 2 d .
C(22) C 0.2356(17) 0.9695(3) 0.4420(8) 0.041(2) Uani 1.00 2 d .
C(23) C 0.4383(15) 0.9870(3) 0.4226(7) 0.040(2) Uani 1.00 2 d .
C(24) C 0.6018(15) 0.9762(3) 0.5009(7) 0.038(2) Uani 1.00 2 d .
C(25) C 0.5625(14) 0.9487(3) 0.5979(7) 0.037(2) Uani 1.00 2 d .
C(26) C 0.4941(16) 0.6939(3) 0.3796(8) 0.046(2) Uani 1.00 2 d .
C(27) C 0.5321(18) 0.7201(3) 0.2777(8) 0.054(3) Uani 1.00 2 d .
C(28) C 0.3727(17) 0.7228(3) 0.1941(9) 0.051(3) Uani 1.00 2 d .
C(29) C 0.1779(17) 0.6995(3) 0.2117(8) 0.047(2) Uani 1.00 2 d .
C(30) C 0.1415(16) 0.6733(3) 0.3125(8) 0.047(2) Uani 1.00 2 d .
C(31) C 0.3047(15) 0.6702(3) 0.3950(8) 0.044(2) Uani 1.00 2 d .
C(32) C 0.2829(13) 0.6392(3) 0.5023(7) 0.043(2) Uani 1.00 2 d .
C(33) C 0.0168(14) 0.6069(3) 0.6276(7) 0.036(2) Uani 1.00 2 d .
C(34) C -0.1983(14) 0.6041(3) 0.6527(7) 0.038(2) Uani 1.00 2 d .
C(35) C -0.1311(14) 0.5504(3) 0.7980(7) 0.036(2) Uani 1.00 2 d .
C(36) C 0.0883(14) 0.5510(3) 0.7786(7) 0.036(2) Uani 1.00 2 d .
C(37) C 0.1661(14) 0.5809(3) 0.6914(7) 0.037(2) Uani 1.00 2 d .
C(38) C 0.2390(15) 0.5219(3) 0.8458(7) 0.037(2) Uani 1.00 2 d .
C(39) C 0.1739(16) 0.4894(3) 0.9426(7) 0.045(2) Uani 1.00 2 d .
C(40) C 0.2371(14) 0.4664(3) 0.8293(7) 0.038(2) Uani 1.00 2 d .
C(41) C 0.4451(14) 0.4425(3) 0.8301(7) 0.037(2) Uani 1.00 2 d .
C(42) C 0.3336(15) 0.3793(3) 0.6852(7) 0.038(2) Uani 1.00 2 d .
C(43) C 0.6623(13) 0.3439(3) 0.6606(7) 0.043(2) Uani 1.00 2 d .
C(44) C 0.6800(13) 0.3763(3) 0.7687(7) 0.0325(20) Uani 1.00 2 d .
C(45) C 0.7133(13) 0.3481(3) 0.8799(7) 0.0346(20) Uani 1.00 2 d .
C(46) C 0.5494(15) 0.3396(3) 0.9591(7) 0.0359(20) Uani 1.00 2 d .
C(47) C 0.5905(16) 0.3112(3) 1.0565(8) 0.042(2) Uani 1.00 2 d .
C(48) C 0.7929(15) 0.2912(3) 1.0740(8) 0.040(2) Uani 1.00 2 d .
C(49) C 0.9507(17) 0.3005(3) 0.9954(8) 0.048(3) Uani 1.00 2 d .
C(50) C 0.9125(14) 0.3286(3) 0.8989(7) 0.040(2) Uani 1.00 2 d .
H(1) H -0.4817 0.5964 1.2578 0.049 Uiso 1.00 2 calc R
H(2) H -0.2933 0.5552 1.3970 0.056 Uiso 1.00 2 calc R
H(3) H 0.0537 0.5295 1.3661 0.055 Uiso 1.00 2 calc R
H(4) H 0.2148 0.5422 1.1845 0.051 Uiso 1.00 2 calc R
H(5) H 0.0220 0.5838 1.0421 0.051 Uiso 1.00 2 calc R
H(7A) H -0.4387 0.5955 0.9891 0.047 Uiso 1.00 2 calc R
H(7B) H -0.4907 0.6380 1.0781 0.047 Uiso 1.00 2 calc R
H(9) H -0.6269 0.6564 0.9030 0.045 Uiso 1.00 2 calc R
H(10) H -0.5153 0.7439 0.6412 0.040 Uiso 1.00 2 calc R
H(12) H -0.0231 0.6979 0.8369 0.048 Uiso 1.00 2 calc R
H(13) H 0.0613 0.7406 0.6569 0.045 Uiso 1.00 2 calc R
H(14A) H -0.2984 0.7773 0.5226 0.062 Uiso 1.00 2 calc R
H(14B) H -0.0417 0.7811 0.4854 0.062 Uiso 1.00 2 calc R
H(15) H -0.2280 0.8228 0.6969 0.049 Uiso 1.00 2 calc R
H(18A) H 0.3804 0.9226 0.9001 0.050 Uiso 1.00 2 calc R
H(18B) H 0.3285 0.9677 0.8183 0.050 Uiso 1.00 2 calc R
H(19) H 0.4440 0.8800 0.7398 0.041 Uiso 1.00 2 calc R
H(21) H 0.0565 0.9286 0.5509 0.043 Uiso 1.00 2 calc R
H(22) H 0.1236 0.9767 0.3894 0.050 Uiso 1.00 2 calc R
H(23) H 0.4668 1.0062 0.3567 0.048 Uiso 1.00 2 calc R
H(24) H 0.7419 0.9880 0.4872 0.046 Uiso 1.00 2 calc R
H(25) H 0.6747 0.9417 0.6506 0.044 Uiso 1.00 2 calc R
H(26) H 0.6005 0.6926 0.4381 0.055 Uiso 1.00 2 calc R
H(27) H 0.6650 0.7358 0.2661 0.065 Uiso 1.00 2 calc R
H(28) H 0.3963 0.7404 0.1251 0.062 Uiso 1.00 2 calc R
H(29) H 0.0692 0.7016 0.1546 0.056 Uiso 1.00 2 calc R
H(30) H 0.0084 0.6578 0.3249 0.057 Uiso 1.00 2 calc R
H(32A) H 0.3355 0.6065 0.4857 0.051 Uiso 1.00 2 calc R
H(32B) H 0.3702 0.6527 0.5658 0.051 Uiso 1.00 2 calc R
H(34) H -0.2963 0.6227 0.6088 0.046 Uiso 1.00 2 calc R
H(35) H -0.1840 0.5306 0.8582 0.044 Uiso 1.00 2 calc R
H(37) H 0.3147 0.5835 0.6761 0.044 Uiso 1.00 2 calc R
H(38) H 0.3845 0.5362 0.8544 0.044 Uiso 1.00 2 calc R
H(39A) H 0.0208 0.4888 0.9640 0.054 Uiso 1.00 2 calc R
H(39B) H 0.2735 0.4860 1.0086 0.054 Uiso 1.00 2 calc R
H(40) H 0.1214 0.4522 0.7805 0.046 Uiso 1.00 2 calc R
H(43A) H 0.7464 0.3572 0.5956 0.051 Uiso 1.00 2 calc R
H(43B) H 0.7143 0.3113 0.6778 0.051 Uiso 1.00 2 calc R
H(44) H 0.7992 0.3997 0.7583 0.039 Uiso 1.00 2 calc R
H(46) H 0.4115 0.3529 0.9472 0.043 Uiso 1.00 2 calc R
H(47) H 0.4801 0.3055 1.1112 0.050 Uiso 1.00 2 calc R
H(48) H 0.8200 0.2714 1.1393 0.048 Uiso 1.00 2 calc R
H(49) H 1.0891 0.2874 1.0071 0.058 Uiso 1.00 2 calc R
H(50) H 1.0246 0.3346 0.8454 0.048 Uiso 1.00 2 calc R

loop_
_atom_site_aniso_label
_atom_site_aniso_U_11
_atom_site_aniso_U_22
_atom_site_aniso_U_33
_atom_site_aniso_U_12
_atom_site_aniso_U_13
_atom_site_aniso_U_23
O(1) 0.042(4) 0.039(3) 0.042(3) -0.005(3) -0.005(3) 0.014(3)
O(2) 0.052(4) 0.029(3) 0.037(3) 0.003(3) 0.003(3) 0.002(3)
O(3) 0.039(4) 0.057(4) 0.044(4) -0.002(3) -0.001(3) 0.005(3)
O(4) 0.049(4) 0.046(4) 0.042(4) -0.005(3) 0.003(3) -0.010(3)
O(5) 0.035(4) 0.044(3) 0.049(4) 0.003(3) 0.004(3) 0.016(3)
O(6) 0.050(4) 0.033(3) 0.041(4) -0.007(3) -0.001(3) 0.000(3)
O(7) 0.039(4) 0.047(4) 0.052(4) -0.004(3) -0.005(3) -0.000(3)
O(8) 0.041(4) 0.038(3) 0.050(4) 0.004(3) -0.002(3) -0.009(3)
N(1) 0.042(5) 0.033(4) 0.042(4) -0.002(4) -0.008(4) 0.001(4)
N(2) 0.031(4) 0.028(3) 0.035(4) -0.000(3) 0.003(3) -0.001(3)
N(3) 0.043(5) 0.030(4) 0.053(5) -0.003(3) -0.004(4) 0.001(4)
N(4) 0.030(4) 0.030(3) 0.034(4) -0.001(3) -0.008(3) -0.007(3)
C(1) 0.050(6) 0.037(5) 0.036(5) 0.005(4) 0.004(5) 0.011(4)
C(2) 0.054(7) 0.045(5) 0.042(6) -0.003(5) 0.005(5) 0.004(4)
C(3) 0.056(7) 0.033(5) 0.048(6) 0.002(4) -0.011(5) 0.010(4)
C(4) 0.046(6) 0.037(5) 0.046(6) -0.002(4) -0.005(5) 0.001(4)
C(5) 0.050(6) 0.035(5) 0.043(5) -0.001(4) -0.008(5) -0.003(4)
C(6) 0.049(6) 0.029(4) 0.039(5) -0.002(4) -0.003(5) 0.001(4)
C(7) 0.044(6) 0.033(5) 0.040(5) 0.003(4) -0.001(5) 0.003(4)
C(8) 0.050(6) 0.025(4) 0.037(5) -0.008(4) -0.002(5) 0.010(4)
C(9) 0.036(6) 0.037(5) 0.040(5) -0.002(4) -0.008(4) -0.005(4)
C(10) 0.046(6) 0.030(4) 0.025(5) -0.002(4) 0.000(4) 0.007(4)
C(11) 0.046(6) 0.030(4) 0.037(5) -0.000(4) -0.003(5) -0.002(4)
C(12) 0.050(6) 0.036(4) 0.034(5) 0.007(4) -0.003(5) 0.013(4)
C(13) 0.057(6) 0.023(4) 0.032(5) -0.005(4) -0.007(4) 0.003(3)
C(14) 0.063(7) 0.046(5) 0.046(6) -0.019(5) -0.016(5) 0.006(5)
C(15) 0.048(6) 0.023(4) 0.053(6) -0.003(4) -0.003(5) 0.005(4)
C(16) 0.037(6) 0.025(4) 0.049(6) -0.000(4) -0.007(5) 0.011(4)
C(17) 0.052(7) 0.037(5) 0.035(5) 0.012(5) -0.009(5) 0.002(4)
C(18) 0.046(6) 0.037(5) 0.042(5) -0.005(4) -0.002(4) -0.003(4)
C(19) 0.024(5) 0.041(5) 0.036(5) -0.004(4) -0.002(4) 0.005(4)
C(20) 0.051(6) 0.020(4) 0.030(5) -0.001(4) -0.005(4) 0.006(4)
C(21) 0.031(5) 0.044(5) 0.033(5) 0.006(4) 0.000(4) 0.007(4)
C(22) 0.059(7) 0.036(5) 0.028(5) 0.002(5) 0.003(5) 0.010(4)
C(23) 0.053(6) 0.039(5) 0.027(5) 0.006(5) 0.005(5) -0.001(4)
C(24) 0.042(5) 0.045(5) 0.027(4) 0.000(4) -0.000(5) 0.006(4)
C(25) 0.038(5) 0.040(5) 0.033(5) -0.011(4) 0.001(4) 0.011(4)
C(26) 0.051(6) 0.045(5) 0.041(5) 0.006(5) -0.000(5) -0.002(4)
C(27) 0.060(7) 0.045(5) 0.059(7) 0.000(5) 0.001(6) 0.008(5)
C(28) 0.074(8) 0.038(5) 0.042(6) -0.006(5) 0.005(6) 0.006(5)
C(29) 0.059(7) 0.035(5) 0.046(6) -0.001(4) -0.007(5) 0.002(4)
C(30) 0.044(6) 0.040(5) 0.058(6) -0.003(4) -0.007(5) 0.007(5)
C(31) 0.046(6) 0.039(5) 0.045(5) -0.009(4) 0.009(5) 0.009(4)
C(32) 0.032(5) 0.050(5) 0.047(6) -0.004(4) 0.005(5) 0.007(4)
C(33) 0.038(5) 0.029(4) 0.042(5) -0.001(4) -0.001(4) 0.011(4)
C(34) 0.038(6) 0.034(4) 0.041(5) -0.002(4) 0.004(4) 0.004(4)
C(35) 0.043(6) 0.023(4) 0.044(5) -0.005(4) -0.008(5) 0.002(4)
C(36) 0.039(6) 0.039(5) 0.032(5) -0.003(4) -0.009(4) -0.005(4)
C(37) 0.033(5) 0.035(5) 0.043(5) -0.000(4) -0.009(4) 0.007(4)
C(38) 0.051(6) 0.025(4) 0.034(5) -0.001(4) -0.001(4) 0.000(4)
C(39) 0.056(7) 0.048(5) 0.033(5) 0.013(5) 0.017(5) 0.009(4)
C(40) 0.038(5) 0.037(5) 0.040(5) 0.009(4) -0.001(5) -0.003(4)
C(41) 0.044(6) 0.021(4) 0.044(5) 0.002(4) -0.005(4) 0.003(4)
C(42) 0.035(6) 0.043(5) 0.036(5) -0.010(4) -0.012(5) 0.000(4)
C(43) 0.022(5) 0.062(6) 0.044(6) -0.002(4) -0.008(4) -0.002(5)
C(44) 0.034(5) 0.032(4) 0.032(5) 0.005(4) -0.007(4) -0.005(4)
C(45) 0.037(5) 0.031(4) 0.036(5) -0.000(4) -0.003(4) 0.000(4)
C(46) 0.046(5) 0.029(4) 0.032(5) 0.002(4) -0.004(4) 0.003(4)
C(47) 0.052(6) 0.039(5) 0.034(5) -0.006(4) -0.006(5) -0.001(4)
C(48) 0.047(6) 0.026(4) 0.048(6) 0.011(4) -0.013(5) -0.003(4)
C(49) 0.049(7) 0.049(6) 0.047(6) -0.005(5) -0.004(6) -0.005(5)
C(50) 0.036(6) 0.048(6) 0.037(5) 0.005(4) -0.002(5) 0.009(4)

loop_
_atom_type_symbol
_atom_type_description
_atom_type_scat_dispersion_real
_atom_type_scat_dispersion_imag
_atom_type_scat_source
O O 0.049 0.032
;
International Tables for Crystallography
(1992, Vol. C, Tables 4.2.6.8 and 6.1.1.4)
;
N N 0.031 0.018
;
International Tables for Crystallography
(1992, Vol. C, Tables 4.2.6.8 and 6.1.1.4)
;
C C 0.018 0.009
;
International Tables for Crystallography
(1992, Vol. C, Tables 4.2.6.8 and 6.1.1.4)
;
H H 0.000 0.000
;
International Tables for Crystallography
(1992, Vol. C, Table 6.1.1.4)
;

loop_
_geom_angle_atom_site_label_1
_geom_angle_atom_site_label_2
_geom_angle_atom_site_label_3
_geom_angle
_geom_angle_publ_flag
C(7) O(1) C(8) 116.2(6) yes
C(17) O(4) C(18) 110.1(7) yes
C(32) O(5) C(33) 116.4(6) yes
C(42) O(8) C(43) 110.9(7) yes
C(9) N(1) C(10) 117.8(7) yes
C(16) N(2) C(17) 128.9(7) yes
C(16) N(2) C(19) 119.1(7) yes
C(17) N(2) C(19) 111.5(7) yes
C(34) N(3) C(35) 118.0(7) yes
C(41) N(4) C(42) 129.1(7) yes
C(41) N(4) C(44) 119.6(7) yes
C(42) N(4) C(44) 111.2(6) yes
C(2) C(1) C(6) 118.9(9) yes
C(1) C(2) C(3) 122.6(9) yes
C(2) C(3) C(4) 119.3(8) yes
C(3) C(4) C(5) 118.1(9) yes
C(4) C(5) C(6) 121.9(8) yes
C(1) C(6) C(5) 119.1(8) yes
C(1) C(6) C(7) 119.0(8) yes
C(5) C(6) C(7) 121.9(8) yes
O(1) C(7) C(6) 107.9(7) yes
O(1) C(8) C(9) 125.3(7) yes
O(1) C(8) C(12) 114.4(8) yes
C(9) C(8) C(12) 120.1(8) yes
N(1) C(9) C(8) 121.8(8) yes
N(1) C(10) C(11) 123.8(8) yes
C(10) C(11) C(12) 117.7(8) yes
C(10) C(11) C(13) 123.4(8) yes
C(12) C(11) C(13) 119.0(8) yes
C(8) C(12) C(11) 118.7(9) yes
C(11) C(13) C(14) 122.9(8) yes
C(11) C(13) C(15) 117.6(7) yes
C(14) C(13) C(15) 59.7(5) yes
C(13) C(14) C(15) 61.4(5) yes
C(13) C(15) C(14) 59.0(5) yes
C(13) C(15) C(16) 115.7(7) yes
C(14) C(15) C(16) 116.3(8) yes
O(2) C(16) N(2) 117.5(7) yes
O(2) C(16) C(15) 123.4(7) yes
N(2) C(16) C(15) 119.0(7) yes
O(3) C(17) O(4) 121.9(8) yes
O(3) C(17) N(2) 127.9(8) yes
O(4) C(17) N(2) 110.1(8) yes
O(4) C(18) C(19) 105.7(6) yes
N(2) C(19) C(18) 100.7(6) yes
N(2) C(19) C(20) 113.1(7) yes
C(18) C(19) C(20) 112.8(7) yes
C(19) C(20) C(21) 123.2(8) yes
C(19) C(20) C(25) 117.5(7) yes
C(21) C(20) C(25) 119.4(7) yes
C(20) C(21) C(22) 120.7(8) yes
C(21) C(22) C(23) 119.8(9) yes
C(22) C(23) C(24) 119.5(8) yes
C(23) C(24) C(25) 120.9(8) yes
C(20) C(25) C(24) 119.7(8) yes
C(27) C(26) C(31) 120.5(9) yes
C(26) C(27) C(28) 119.2(9) yes
C(27) C(28) C(29) 120.0(9) yes
C(28) C(29) C(30) 120.6(9) yes
C(29) C(30) C(31) 118.8(9) yes
C(26) C(31) C(30) 120.9(8) yes
C(26) C(31) C(32) 117.4(8) yes
C(30) C(31) C(32) 121.7(8) yes
O(5) C(32) C(31) 109.5(7) yes
O(5) C(33) C(34) 114.1(7) yes
O(5) C(33) C(37) 125.0(8) yes
C(34) C(33) C(37) 120.9(8) yes
N(3) C(34) C(33) 121.7(8) yes
N(3) C(35) C(36) 124.2(8) yes
C(35) C(36) C(37) 117.8(8) yes
C(35) C(36) C(38) 122.9(8) yes
C(37) C(36) C(38) 119.3(8) yes
C(33) C(37) C(36) 117.4(8) yes
C(36) C(38) C(39) 123.8(8) yes
C(36) C(38) C(40) 118.7(7) yes
C(39) C(38) C(40) 59.1(5) yes
C(38) C(39) C(40) 62.7(5) yes
C(38) C(40) C(39) 58.2(5) yes
C(38) C(40) C(41) 116.4(7) yes
C(39) C(40) C(41) 114.9(7) yes
O(6) C(41) N(4) 117.4(7) yes
O(6) C(41) C(40) 123.1(7) yes
N(4) C(41) C(40) 119.5(7) yes
O(7) C(42) O(8) 122.9(8) yes
O(7) C(42) N(4) 128.1(8) yes
O(8) C(42) N(4) 109.0(7) yes
O(8) C(43) C(44) 104.7(6) yes
N(4) C(44) C(43) 101.0(6) yes
N(4) C(44) C(45) 113.3(7) yes
C(43) C(44) C(45) 112.8(7) yes
C(44) C(45) C(46) 122.8(7) yes
C(44) C(45) C(50) 117.5(7) yes
C(46) C(45) C(50) 119.6(8) yes
C(45) C(46) C(47) 119.3(8) yes
C(46) C(47) C(48) 120.6(9) yes
C(47) C(48) C(49) 118.8(8) yes
C(48) C(49) C(50) 121.2(9) yes
C(45) C(50) C(49) 120.5(8) yes
C(2) C(1) H(1) 120.530 yes
C(6) C(1) H(1) 120.525 yes
C(1) C(2) H(2) 118.708 yes
C(3) C(2) H(2) 118.707 yes
C(2) C(3) H(3) 120.361 yes
C(4) C(3) H(3) 120.366 yes
C(3) C(4) H(4) 120.929 yes
C(5) C(4) H(4) 120.932 yes
C(4) C(5) H(5) 119.045 yes
C(6) C(5) H(5) 119.042 yes
O(1) C(7) H(7A) 110.121 yes
O(1) C(7) H(7B) 110.122 yes
C(6) C(7) H(7A) 110.130 yes
C(6) C(7) H(7B) 110.121 yes
H(7A) C(7) H(7B) 108.448 yes
N(1) C(9) H(9) 119.103 yes
C(8) C(9) H(9) 119.106 yes
N(1) C(10) H(10) 118.123 yes
C(11) C(10) H(10) 118.120 yes
C(8) C(12) H(12) 120.664 yes
C(11) C(12) H(12) 120.666 yes
C(11) C(13) H(13) 115.086 yes
C(14) C(13) H(13) 115.077 yes
C(15) C(13) H(13) 115.074 yes
C(13) C(14) H(14A) 117.628 yes
C(13) C(14) H(14B) 117.630 yes
C(15) C(14) H(14A) 117.634 yes
C(15) C(14) H(14B) 117.634 yes
H(14A) C(14) H(14B) 114.732 yes
C(13) C(15) H(15) 117.614 yes
C(14) C(15) H(15) 117.619 yes
C(16) C(15) H(15) 117.611 yes
O(4) C(18) H(18A) 110.591 yes
O(4) C(18) H(18B) 110.602 yes
C(19) C(18) H(18A) 110.584 yes
C(19) C(18) H(18B) 110.596 yes
H(18A) C(18) H(18B) 108.743 yes
N(2) C(19) H(19) 109.987 yes
C(18) C(19) H(19) 109.985 yes
C(20) C(19) H(19) 109.976 yes
C(20) C(21) H(21) 119.659 yes
C(22) C(21) H(21) 119.664 yes
C(21) C(22) H(22) 120.079 yes
C(23) C(22) H(22) 120.076 yes
C(22) C(23) H(23) 120.256 yes
C(24) C(23) H(23) 120.257 yes
C(23) C(24) H(24) 119.529 yes
C(25) C(24) H(24) 119.535 yes
C(20) C(25) H(25) 120.177 yes
C(24) C(25) H(25) 120.171 yes
C(27) C(26) H(26) 119.764 yes
C(31) C(26) H(26) 119.778 yes
C(26) C(27) H(27) 120.396 yes
C(28) C(27) H(27) 120.409 yes
C(27) C(28) H(28) 119.985 yes
C(29) C(28) H(28) 119.998 yes
C(28) C(29) H(29) 119.702 yes
C(30) C(29) H(29) 119.707 yes
C(29) C(30) H(30) 120.590 yes
C(31) C(30) H(30) 120.591 yes
O(5) C(32) H(32A) 109.768 yes
O(5) C(32) H(32B) 109.759 yes
C(31) C(32) H(32A) 109.755 yes
C(31) C(32) H(32B) 109.761 yes
H(32A) C(32) H(32B) 108.237 yes
N(3) C(34) H(34) 119.147 yes
C(33) C(34) H(34) 119.143 yes
N(3) C(35) H(35) 117.898 yes
C(36) C(35) H(35) 117.897 yes
C(33) C(37) H(37) 121.293 yes
C(36) C(37) H(37) 121.304 yes
C(36) C(38) H(38) 114.620 yes
C(39) C(38) H(38) 114.611 yes
C(40) C(38) H(38) 114.607 yes
C(38) C(39) H(39A) 117.486 yes
C(38) C(39) H(39B) 117.501 yes
C(40) C(39) H(39A) 117.489 yes
C(40) C(39) H(39B) 117.485 yes
H(39A) C(39) H(39B) 114.582 yes
C(38) C(40) H(40) 117.878 yes
C(39) C(40) H(40) 117.877 yes
C(41) C(40) H(40) 117.886 yes
O(8) C(43) H(43A) 110.811 yes
O(8) C(43) H(43B) 110.791 yes
C(44) C(43) H(43A) 110.817 yes
C(44) C(43) H(43B) 110.804 yes
H(43A) C(43) H(43B) 108.863 yes
N(4) C(44) H(44) 109.819 yes
C(43) C(44) H(44) 109.825 yes
C(45) C(44) H(44) 109.818 yes
C(45) C(46) H(46) 120.375 yes
C(47) C(46) H(46) 120.361 yes
C(46) C(47) H(47) 119.702 yes
C(48) C(47) H(47) 119.698 yes
C(47) C(48) H(48) 120.604 yes
C(49) C(48) H(48) 120.605 yes
C(48) C(49) H(49) 119.392 yes
C(50) C(49) H(49) 119.393 yes
C(45) C(50) H(50) 119.729 yes
C(49) C(50) H(50) 119.729 yes

loop_
_geom_bond_atom_site_label_1
_geom_bond_atom_site_label_2
_geom_bond_distance
_geom_bond_publ_flag
O(1) C(7) 1.435(10) yes
O(1) C(8) 1.387(10) yes
O(2) C(16) 1.221(11) yes
O(3) C(17) 1.226(12) yes
O(4) C(17) 1.335(11) yes
O(4) C(18) 1.462(11) yes
O(5) C(32) 1.420(10) yes
O(5) C(33) 1.387(10) yes
O(6) C(41) 1.222(10) yes
O(7) C(42) 1.192(11) yes
O(8) C(42) 1.336(10) yes
O(8) C(43) 1.458(10) yes
N(1) C(9) 1.370(11) yes
N(1) C(10) 1.332(11) yes
N(2) C(16) 1.405(10) yes
N(2) C(17) 1.393(12) yes
N(2) C(19) 1.476(11) yes
N(3) C(34) 1.337(11) yes
N(3) C(35) 1.337(11) yes
N(4) C(41) 1.390(10) yes
N(4) C(42) 1.415(11) yes
N(4) C(44) 1.465(11) yes
C(1) C(2) 1.365(12) yes
C(1) C(6) 1.394(12) yes
C(2) C(3) 1.379(14) yes
C(3) C(4) 1.387(13) yes
C(4) C(5) 1.401(12) yes
C(5) C(6) 1.374(13) yes
C(6) C(7) 1.509(12) yes
C(8) C(9) 1.354(13) yes
C(8) C(12) 1.402(12) yes
C(10) C(11) 1.397(13) yes
C(11) C(12) 1.384(12) yes
C(11) C(13) 1.494(12) yes
C(13) C(14) 1.489(12) yes
C(13) C(15) 1.526(10) yes
C(14) C(15) 1.501(12) yes
C(15) C(16) 1.483(12) yes
C(18) C(19) 1.543(12) yes
C(19) C(20) 1.516(11) yes
C(20) C(21) 1.395(12) yes
C(20) C(25) 1.392(12) yes
C(21) C(22) 1.392(12) yes
C(22) C(23) 1.378(14) yes
C(23) C(24) 1.399(13) yes
C(24) C(25) 1.382(11) yes
C(26) C(27) 1.408(13) yes
C(26) C(31) 1.371(13) yes
C(27) C(28) 1.391(15) yes
C(28) C(29) 1.397(14) yes
C(29) C(30) 1.396(13) yes
C(30) C(31) 1.400(13) yes
C(31) C(32) 1.520(12) yes
C(33) C(34) 1.380(12) yes
C(33) C(37) 1.395(12) yes
C(35) C(36) 1.392(12) yes
C(36) C(37) 1.399(12) yes
C(36) C(38) 1.467(12) yes
C(38) C(39) 1.499(11) yes
C(38) C(40) 1.566(11) yes
C(39) C(40) 1.514(12) yes
C(40) C(41) 1.463(12) yes
C(43) C(44) 1.548(12) yes
C(44) C(45) 1.523(11) yes
C(45) C(46) 1.396(12) yes
C(45) C(50) 1.379(12) yes
C(46) C(47) 1.401(11) yes
C(47) C(48) 1.400(13) yes
C(48) C(49) 1.368(14) yes
C(49) C(50) 1.386(13) yes
C(1) H(1) 0.950 yes
C(2) H(2) 0.950 yes
C(3) H(3) 0.950 yes
C(4) H(4) 0.950 yes
C(5) H(5) 0.950 yes
C(7) H(7A) 0.990 yes
C(7) H(7B) 0.990 yes
C(9) H(9) 0.950 yes
C(10) H(10) 0.950 yes
C(12) H(12) 0.950 yes
C(13) H(13) 1.000 yes
C(14) H(14A) 0.990 yes
C(14) H(14B) 0.990 yes
C(15) H(15) 1.000 yes
C(18) H(18A) 0.990 yes
C(18) H(18B) 0.990 yes
C(19) H(19) 1.000 yes
C(21) H(21) 0.950 yes
C(22) H(22) 0.950 yes
C(23) H(23) 0.950 yes
C(24) H(24) 0.950 yes
C(25) H(25) 0.950 yes
C(26) H(26) 0.950 yes
C(27) H(27) 0.950 yes
C(28) H(28) 0.950 yes
C(29) H(29) 0.950 yes
C(30) H(30) 0.950 yes
C(32) H(32A) 0.990 yes
C(32) H(32B) 0.990 yes
C(34) H(34) 0.950 yes
C(35) H(35) 0.950 yes
C(37) H(37) 0.950 yes
C(38) H(38) 1.000 yes
C(39) H(39A) 0.990 yes
C(39) H(39B) 0.990 yes
C(40) H(40) 1.000 yes
C(43) H(43A) 0.990 yes
C(43) H(43B) 0.990 yes
C(44) H(44) 1.000 yes
C(46) H(46) 0.950 yes
C(47) H(47) 0.950 yes
C(48) H(48) 0.950 yes
C(49) H(49) 0.950 yes
C(50) H(50) 0.950 yes

loop_
_geom_contact_atom_site_label_1
_geom_contact_atom_site_label_2
_geom_contact_distance
_geom_contact_publ_flag
_geom_contact_site_symmetry_2
O(1) C(1) 3.591(9) yes .
O(1) C(5) 2.813(10) yes .
O(2) C(13) 2.938(10) yes .
O(2) C(14) 2.899(12) yes .
O(2) C(17) 3.568(11) yes .
O(2) C(19) 2.696(10) yes .
O(2) C(20) 3.154(9) yes .
O(2) C(21) 3.493(10) yes .
O(3) C(15) 2.910(10) yes .
O(3) C(16) 3.040(11) yes .
O(3) C(18) 3.463(11) yes .
O(3) C(19) 3.563(10) yes .
O(4) C(16) 3.598(10) yes .
O(4) C(20) 3.395(10) yes .
O(5) N(3) 3.577(9) yes .
O(5) C(30) 2.819(11) yes .
O(6) C(38) 2.928(10) yes .
O(6) C(39) 2.871(11) yes .
O(6) C(42) 3.585(10) yes .
O(6) C(44) 2.684(10) yes .
O(6) C(45) 3.124(9) yes .
O(6) C(46) 3.390(9) yes .
O(7) C(40) 2.919(10) yes .
O(7) C(41) 3.034(10) yes .
O(7) C(43) 3.438(10) yes .
O(7) C(44) 3.533(10) yes .
O(8) C(41) 3.592(10) yes .
O(8) C(45) 3.349(10) yes .
N(1) C(12) 2.782(12) yes .
N(2) C(21) 2.883(10) yes .
N(3) C(37) 2.799(11) yes .
N(4) C(46) 2.874(10) yes .
C(1) C(4) 2.794(13) yes .
C(2) C(5) 2.723(13) yes .
C(3) C(6) 2.783(13) yes .
C(7) C(9) 2.809(12) yes .
C(8) C(10) 2.705(11) yes .
C(9) C(11) 2.748(13) yes .
C(10) C(14) 3.073(13) yes .
C(10) C(15) 3.270(12) yes .
C(12) C(15) 3.599(11) yes .
C(15) C(17) 3.014(12) yes .
C(16) C(20) 3.192(11) yes .
C(16) C(21) 3.359(11) yes .
C(17) C(20) 3.409(13) yes .
C(18) C(21) 3.487(11) yes .
C(18) C(25) 3.258(12) yes .
C(20) C(23) 2.790(11) yes .
C(21) C(24) 2.760(12) yes .
C(22) C(25) 2.788(13) yes .
C(26) C(29) 2.777(14) yes .
C(27) C(30) 2.803(14) yes .
C(28) C(31) 2.782(13) yes .
C(32) C(37) 2.822(12) yes .
C(33) C(35) 2.690(12) yes .
C(34) C(36) 2.748(12) yes .
C(35) C(39) 3.058(12) yes .
C(35) C(40) 3.313(12) yes .
C(40) C(42) 3.011(12) yes .
C(41) C(45) 3.182(11) yes .
C(41) C(46) 3.308(11) yes .
C(42) C(45) 3.389(12) yes .
C(43) C(46) 3.525(11) yes .
C(43) C(50) 3.198(12) yes .
C(45) C(48) 2.796(12) yes .
C(46) C(49) 2.772(13) yes .
C(47) C(50) 2.761(13) yes .
O(1) N(3) 3.499(9) yes .
O(1) C(35) 3.552(9) yes .
O(2) O(8) 3.428(8) yes 2_656
O(2) C(10) 3.349(10) yes 1_655
O(2) C(43) 3.211(10) yes 2_656
O(3) C(18) 3.457(11) yes 1_455
O(3) C(19) 3.190(10) yes 1_455
O(3) C(25) 3.521(10) yes 1_455
O(3) C(46) 3.487(10) yes 2_557
O(3) C(47) 3.383(11) yes 2_557
O(3) C(49) 3.484(11) yes 2_657
O(4) C(39) 3.148(10) yes 2_557
O(6) C(18) 3.341(10) yes 2_647
O(6) C(35) 3.297(10) yes 1_655
O(7) C(21) 3.525(10) yes 2_546
O(7) C(22) 3.531(11) yes 2_546
O(7) C(24) 3.463(10) yes 2_646
O(7) C(43) 3.319(10) yes 1_455
O(7) C(44) 3.207(10) yes 1_455
O(7) C(50) 3.522(10) yes 1_455
O(8) O(2) 3.428(8) yes 2_646
O(8) C(14) 3.287(11) yes 2_546
N(1) C(12) 3.596(12) yes 1_455
N(1) C(13) 3.593(11) yes 1_455
N(1) C(48) 3.315(11) yes 2_557
N(2) C(47) 3.586(11) yes 2_657
N(2) C(48) 3.350(11) yes 2_657
N(3) O(1) 3.499(9) yes .
N(3) C(8) 3.297(10) yes .
N(3) C(9) 3.505(11) yes .
N(3) C(23) 3.273(10) yes 2_546
N(3) C(37) 3.558(11) yes 1_455
N(4) C(22) 3.554(11) yes 2_646
N(4) C(23) 3.275(10) yes 2_646
C(1) C(26) 3.576(11) yes 1_456
C(3) C(21) 3.592(12) yes 2_547
C(4) C(39) 3.524(12) yes .
C(5) C(39) 3.456(12) yes .
C(8) N(3) 3.297(10) yes .
C(8) C(34) 3.464(11) yes .
C(9) N(3) 3.505(11) yes .
C(10) O(2) 3.349(10) yes 1_455
C(11) C(34) 3.541(11) yes .
C(12) N(1) 3.596(12) yes 1_655
C(12) C(34) 3.305(11) yes .
C(13) N(1) 3.593(11) yes 1_655
C(14) O(8) 3.287(11) yes 2_556
C(16) C(48) 3.372(13) yes 2_657
C(17) C(48) 3.500(12) yes 2_657
C(17) C(49) 3.500(13) yes 2_657
C(18) O(3) 3.457(11) yes 1_655
C(18) O(6) 3.342(10) yes 2_657
C(19) O(3) 3.190(10) yes 1_655
C(21) O(7) 3.525(10) yes 2_556
C(21) C(3) 3.593(12) yes 2_557
C(22) O(7) 3.532(11) yes 2_556
C(22) N(4) 3.554(11) yes 2_656
C(23) N(3) 3.272(10) yes 2_556
C(23) N(4) 3.276(10) yes 2_656
C(23) C(40) 3.598(12) yes 2_656
C(23) C(41) 3.259(12) yes 2_656
C(23) C(42) 3.559(12) yes 2_656
C(24) O(7) 3.464(10) yes 2_656
C(24) C(42) 3.485(12) yes 2_656
C(25) O(3) 3.521(10) yes 1_655
C(26) C(1) 3.576(11) yes 1_654
C(34) C(8) 3.464(11) yes .
C(34) C(11) 3.541(11) yes .
C(34) C(12) 3.305(11) yes .
C(35) O(1) 3.552(9) yes .
C(35) O(6) 3.297(10) yes 1_455
C(37) N(3) 3.558(11) yes 1_655
C(39) O(4) 3.148(10) yes 2_547
C(39) C(4) 3.524(12) yes .
C(39) C(5) 3.456(12) yes .
C(40) C(23) 3.598(12) yes 2_646
C(41) C(23) 3.259(12) yes 2_646
C(42) C(23) 3.559(12) yes 2_646
C(42) C(24) 3.484(12) yes 2_646
C(43) O(2) 3.211(10) yes 2_646
C(43) O(7) 3.319(10) yes 1_655
C(44) O(7) 3.207(10) yes 1_655
C(46) O(3) 3.487(10) yes 2_547
C(47) O(3) 3.383(11) yes 2_547
C(47) N(2) 3.586(11) yes 2_647
C(48) N(1) 3.315(11) yes 2_547
C(48) N(2) 3.350(11) yes 2_647
C(48) C(16) 3.372(13) yes 2_647
C(48) C(17) 3.501(12) yes 2_647
C(49) O(3) 3.484(11) yes 2_647
C(49) C(17) 3.500(13) yes 2_647
C(50) O(7) 3.522(10) yes 1_655
O(1) H(5) 2.5443 yes .
O(1) H(9) 2.6346 yes .
O(1) H(12) 2.5001 yes .
O(2) H(13) 2.6309 yes .
O(2) H(14B) 2.6212 yes .
O(2) H(15) 3.2377 yes .
O(2) H(19) 2.5218 yes .
O(2) H(21) 3.3495 yes .
O(3) H(15) 2.2120 yes .
O(4) H(19) 3.1189 yes .
O(5) H(30) 2.5370 yes .
O(5) H(34) 2.4476 yes .
O(5) H(37) 2.7036 yes .
O(6) H(38) 2.6205 yes .
O(6) H(39B) 2.5930 yes .
O(6) H(40) 3.2228 yes .
O(6) H(44) 2.5259 yes .
O(6) H(46) 3.1999 yes .
O(7) H(40) 2.2147 yes .
O(8) H(44) 3.1282 yes .
N(2) H(15) 2.6511 yes .
N(2) H(18A) 2.9022 yes .
N(2) H(18B) 3.0770 yes .
N(2) H(21) 2.5434 yes .
N(4) H(40) 2.6357 yes .
N(4) H(43A) 2.8711 yes .
N(4) H(43B) 3.1004 yes .
N(4) H(46) 2.5395 yes .
C(1) H(3) 3.2573 yes .
C(1) H(5) 3.2426 yes .
C(1) H(7A) 3.0017 yes .
C(1) H(7B) 2.5755 yes .
C(2) H(4) 3.2522 yes .
C(3) H(1) 3.2605 yes .
C(3) H(5) 3.2486 yes .
C(4) H(2) 3.2399 yes .
C(5) H(1) 3.2487 yes .
C(5) H(3) 3.2585 yes .
C(5) H(7A) 2.9197 yes .
C(5) H(7B) 3.2998 yes .
C(6) H(2) 3.2314 yes .
C(6) H(4) 3.2817 yes .
C(7) H(1) 2.6560 yes .
C(7) H(5) 2.6707 yes .
C(7) H(9) 2.4871 yes .
C(8) H(7A) 2.6229 yes .
C(8) H(7B) 2.6489 yes .
C(9) H(7A) 2.7485 yes .
C(9) H(7B) 2.7469 yes .
C(9) H(10) 3.1705 yes .
C(9) H(12) 3.2452 yes .
C(10) H(9) 3.1702 yes .
C(10) H(12) 3.2485 yes .
C(10) H(13) 3.3614 yes .
C(10) H(14A) 2.7563 yes .
C(10) H(15) 3.0877 yes .
C(11) H(14A) 2.7853 yes .
C(11) H(14B) 3.4348 yes .
C(11) H(15) 2.7200 yes .
C(12) H(9) 3.2425 yes .
C(12) H(10) 3.2315 yes .
C(12) H(13) 2.6451 yes .
C(13) H(10) 2.6979 yes .
C(13) H(12) 2.6379 yes .
C(14) H(10) 2.7259 yes .
C(15) H(10) 3.1451 yes .
C(16) H(13) 2.6267 yes .
C(16) H(14A) 3.3655 yes .
C(16) H(14B) 2.6560 yes .
C(16) H(19) 2.6628 yes .
C(16) H(21) 2.9427 yes .
C(17) H(15) 2.6862 yes .
C(17) H(18A) 2.8683 yes .
C(17) H(18B) 3.0282 yes .
C(17) H(19) 3.0628 yes .
C(17) H(21) 3.1623 yes .
C(18) H(25) 3.2257 yes .
C(19) H(21) 2.7313 yes .
C(19) H(25) 2.6218 yes .
C(20) H(18A) 3.2725 yes .
C(20) H(18B) 2.5352 yes .
C(20) H(22) 3.2776 yes .
C(20) H(24) 3.2543 yes .
C(21) H(18B) 3.4190 yes .
C(21) H(19) 3.2800 yes .
C(21) H(23) 3.2577 yes .
C(21) H(25) 3.2664 yes .
C(22) H(24) 3.2540 yes .
C(23) H(21) 3.2522 yes .
C(23) H(25) 3.2767 yes .
C(24) H(22) 3.2604 yes .
C(25) H(18B) 2.9868 yes .
C(25) H(19) 2.6332 yes .
C(25) H(21) 3.2627 yes .
C(25) H(23) 3.2745 yes .
C(26) H(28) 3.2750 yes .
C(26) H(30) 3.2660 yes .
C(26) H(32A) 2.9096 yes .
C(26) H(32B) 2.5621 yes .
C(27) H(29) 3.2698 yes .
C(28) H(26) 3.2709 yes .
C(28) H(30) 3.2852 yes .
C(29) H(27) 3.2750 yes .
C(30) H(26) 3.2649 yes .
C(30) H(28) 3.2814 yes .
C(30) H(32A) 2.9951 yes .
C(30) H(32B) 3.3098 yes .
C(31) H(27) 3.2677 yes .
C(31) H(29) 3.2660 yes .
C(32) H(26) 2.5966 yes .
C(32) H(30) 2.7259 yes .
C(32) H(37) 2.5502 yes .
C(33) H(32A) 2.5833 yes .
C(33) H(32B) 2.6546 yes .
C(34) H(35) 3.1445 yes .
C(34) H(37) 3.2747 yes .
C(35) H(34) 3.1521 yes .
C(35) H(37) 3.2610 yes .
C(35) H(38) 3.3172 yes .
C(35) H(39A) 2.7505 yes .
C(35) H(40) 3.1768 yes .
C(36) H(39A) 2.7936 yes .
C(36) H(39B) 3.4225 yes .
C(36) H(40) 2.7710 yes .
C(37) H(32A) 2.6999 yes .
C(37) H(32B) 2.7877 yes .
C(37) H(34) 3.2637 yes .
C(37) H(35) 3.2418 yes .
C(37) H(38) 2.6432 yes .
C(38) H(35) 2.6628 yes .
C(38) H(37) 2.6531 yes .
C(39) H(35) 2.7009 yes .
C(40) H(35) 3.2073 yes .
C(41) H(38) 2.6647 yes .
C(41) H(39A) 3.3364 yes .
C(41) H(39B) 2.6266 yes .
C(41) H(44) 2.6528 yes .
C(41) H(46) 2.8573 yes .
C(42) H(40) 2.6712 yes .
C(42) H(43A) 2.8529 yes .
C(42) H(43B) 3.0520 yes .
C(42) H(44) 3.0886 yes .
C(42) H(46) 3.1558 yes .
C(43) H(50) 3.1267 yes .
C(44) H(46) 2.7410 yes .
C(44) H(50) 2.6085 yes .
C(45) H(43A) 3.3038 yes .
C(45) H(43B) 2.5548 yes .
C(45) H(47) 3.2703 yes .
C(45) H(49) 3.2526 yes .
C(46) H(43B) 3.5038 yes .
C(46) H(44) 3.2666 yes .
C(46) H(48) 3.2920 yes .
C(46) H(50) 3.2559 yes .
C(47) H(49) 3.2425 yes .
C(48) H(46) 3.2904 yes .
C(48) H(50) 3.2504 yes .
C(49) H(47) 3.2396 yes .
C(50) H(43B) 2.8831 yes .
C(50) H(44) 2.6646 yes .
C(50) H(46) 3.2573 yes .
C(50) H(48) 3.2586 yes .
H(1) H(2) 2.3036 yes .
H(1) H(7A) 3.1176 yes .
H(1) H(7B) 2.3816 yes .
H(2) H(3) 2.3161 yes .
H(3) H(4) 2.3561 yes .
H(4) H(5) 2.3509 yes .
H(5) H(7A) 2.9666 yes .
H(5) H(7B) 3.5743 yes .
H(7A) H(9) 2.2986 yes .
H(7B) H(9) 2.2565 yes .
H(10) H(14A) 2.1446 yes .
H(10) H(15) 2.9181 yes .
H(12) H(13) 2.4566 yes .
H(13) H(14A) 2.9220 yes .
H(13) H(14B) 2.3725 yes .
H(13) H(15) 2.9625 yes .
H(14A) H(15) 2.4233 yes .
H(14B) H(15) 2.9488 yes .
H(18A) H(19) 2.2379 yes .
H(18A) H(25) 3.4644 yes .
H(18B) H(19) 2.7131 yes .
H(18B) H(25) 2.9978 yes .
H(19) H(21) 3.5363 yes .
H(19) H(25) 2.4757 yes .
H(21) H(22) 2.3384 yes .
H(22) H(23) 2.3329 yes .
H(23) H(24) 2.3463 yes .
H(24) H(25) 2.3276 yes .
H(26) H(27) 2.3603 yes .
H(26) H(32A) 2.9767 yes .
H(26) H(32B) 2.3470 yes .
H(27) H(28) 2.3465 yes .
H(28) H(29) 2.3430 yes .
H(29) H(30) 2.3501 yes .
H(30) H(32A) 3.1155 yes .
H(30) H(32B) 3.5923 yes .
H(32A) H(37) 2.2971 yes .
H(32B) H(37) 2.3444 yes .
H(35) H(38) 3.5627 yes .
H(35) H(39A) 2.1231 yes .
H(35) H(39B) 3.5746 yes .
H(35) H(40) 3.0442 yes .
H(37) H(38) 2.4873 yes .
H(38) H(39A) 2.9252 yes .
H(38) H(39B) 2.3733 yes .
H(38) H(40) 2.9954 yes .
H(39A) H(40) 2.4384 yes .
H(39B) H(40) 2.9598 yes .
H(43A) H(44) 2.2502 yes .
H(43A) H(50) 3.4309 yes .
H(43B) H(44) 2.6974 yes .
H(43B) H(50) 2.8205 yes .
H(44) H(46) 3.5186 yes .
H(44) H(50) 2.5153 yes .
H(46) H(47) 2.3517 yes .
H(47) H(48) 2.3545 yes .
H(48) H(49) 2.3179 yes .
H(49) H(50) 2.3237 yes .
O(1) H(29) 3.1134 yes 1_556
O(2) H(10) 2.5874 yes 1_655
O(2) H(14A) 3.1645 yes 1_655
O(2) H(15) 3.3507 yes 1_655
O(2) H(43A) 2.5691 yes 2_656
O(2) H(43B) 3.3212 yes 2_656
O(2) H(48) 3.2687 yes 2_657
O(3) H(18A) 2.9411 yes 1_455
O(3) H(19) 2.3749 yes 1_455
O(3) H(25) 2.7168 yes 1_455
O(3) H(39B) 3.5253 yes 2_557
O(3) H(46) 3.0358 yes 2_557
O(3) H(47) 2.8174 yes 2_557
O(3) H(49) 3.3643 yes 2_657
O(4) H(25) 3.4908 yes 1_455
O(4) H(39A) 2.6219 yes 2_557
O(4) H(39B) 3.0068 yes 2_557
O(5) H(2) 3.5931 yes 1_554
O(5) H(13) 3.2094 yes .
O(5) H(26) 3.4865 yes 1_455
O(6) H(18A) 2.6384 yes 2_647
O(6) H(18B) 3.4474 yes 2_647
O(6) H(23) 3.1703 yes 2_646
O(6) H(35) 2.5075 yes 1_655
O(6) H(39A) 2.9418 yes 1_655
O(6) H(40) 3.5146 yes 1_655
O(7) H(14B) 3.5604 yes 2_546
O(7) H(21) 3.0288 yes 2_546
O(7) H(22) 3.0590 yes 2_546
O(7) H(24) 3.3438 yes 2_646
O(7) H(43A) 2.8119 yes 1_455
O(7) H(43B) 3.5067 yes 1_455
O(7) H(44) 2.4726 yes 1_455
O(7) H(50) 2.7023 yes 1_455
O(8) H(14A) 2.7155 yes 2_546
O(8) H(14B) 3.3124 yes 2_546
O(8) H(27) 3.2899 yes 2_646
O(8) H(50) 3.5656 yes 1_455
N(1) H(12) 2.7363 yes 1_455
N(1) H(13) 2.6838 yes 1_455
N(1) H(32B) 2.7144 yes 1_455
N(1) H(34) 3.4657 yes .
N(1) H(37) 3.5074 yes 1_455
N(1) H(47) 3.3197 yes 2_557
N(1) H(48) 2.6025 yes 2_557
N(2) H(25) 3.4507 yes 1_455
N(2) H(48) 3.3265 yes 2_657
N(3) H(7A) 3.1394 yes .
N(3) H(22) 3.2783 yes 2_546
N(3) H(23) 2.5462 yes 2_546
N(3) H(37) 2.6881 yes 1_455
N(3) H(38) 2.7731 yes 1_455
N(4) H(23) 3.2726 yes 2_646
N(4) H(50) 3.5070 yes 1_455
C(1) H(4) 3.1065 yes 1_455
C(1) H(18B) 3.3708 yes 2_547
C(1) H(30) 3.1287 yes 1_556
C(1) H(32A) 3.5190 yes 1_456
C(2) H(18B) 3.1612 yes 2_547
C(2) H(30) 3.0762 yes 1_556
C(2) H(32A) 3.5435 yes 1_456
C(3) H(18B) 3.2425 yes 2_547
C(3) H(24) 3.3706 yes 2_647
C(3) H(30) 3.1534 yes 1_556
C(3) H(32A) 3.4951 yes 1_556
C(4) H(1) 3.1043 yes 1_655
C(4) H(18B) 3.4843 yes 2_547
C(4) H(30) 3.2881 yes 1_556
C(4) H(39A) 3.2864 yes .
C(4) H(39B) 3.1594 yes .
C(5) H(29) 3.5568 yes 1_556
C(5) H(30) 3.3124 yes 1_556
C(5) H(35) 3.3724 yes .
C(5) H(39A) 3.0725 yes .
C(5) H(39B) 3.4701 yes .
C(6) H(30) 3.2516 yes 1_556
C(7) H(35) 3.4790 yes .
C(7) H(38) 3.5198 yes 1_455
C(8) H(34) 3.5605 yes .
C(9) H(12) 3.1637 yes 1_455
C(9) H(32B) 3.5082 yes 1_455
C(9) H(34) 3.5625 yes .
C(9) H(37) 3.4682 yes 1_455
C(9) H(48) 3.2466 yes 2_557
C(10) H(13) 3.0514 yes 1_455
C(10) H(26) 3.2501 yes 1_455
C(10) H(32B) 2.8051 yes 1_455
C(10) H(34) 3.2690 yes .
C(10) H(47) 3.0802 yes 2_557
C(10) H(48) 3.1350 yes 2_557
C(11) H(34) 3.2283 yes .
C(11) H(47) 3.2472 yes 2_557
C(11) H(48) 3.3209 yes 2_657
C(12) H(34) 3.3514 yes .
C(12) H(48) 3.0148 yes 2_657
C(12) H(49) 3.2052 yes 2_657
C(13) H(10) 3.5963 yes 1_655
C(13) H(48) 2.9423 yes 2_657
C(14) H(26) 3.1683 yes 1_455
C(15) H(47) 3.5782 yes 2_557
C(15) H(48) 3.1299 yes 2_657
C(16) H(10) 3.4820 yes 1_655
C(16) H(43A) 3.1628 yes 2_656
C(16) H(48) 2.9531 yes 2_657
C(17) H(19) 3.4377 yes 1_455
C(17) H(25) 2.9349 yes 1_455
C(18) H(39A) 3.3924 yes 2_557
C(18) H(39B) 3.5811 yes 2_657
C(19) H(47) 3.5174 yes 2_657
C(20) H(2) 3.4926 yes 2_557
C(20) H(43A) 3.2915 yes 2_656
C(21) H(2) 3.3300 yes 2_557
C(21) H(3) 3.1208 yes 2_557
C(21) H(24) 3.1822 yes 1_455
C(21) H(25) 3.5083 yes 1_455
C(21) H(43A) 2.8426 yes 2_656
C(22) H(2) 3.0580 yes 2_557
C(22) H(3) 3.3204 yes 2_557
C(22) H(24) 3.1773 yes 1_455
C(22) H(40) 3.4418 yes 2_556
C(22) H(43A) 3.1742 yes 2_656
C(22) H(44) 3.0362 yes 2_656
C(23) H(2) 2.9695 yes 2_557
C(23) H(37) 3.3139 yes 2_656
C(23) H(44) 3.5426 yes 2_656
C(24) H(2) 3.1639 yes 2_557
C(24) H(3) 3.0392 yes 2_657
C(24) H(21) 3.1950 yes 1_655
C(24) H(22) 3.5120 yes 1_655
C(25) H(2) 3.4231 yes 2_557
C(25) H(3) 3.3251 yes 2_657
C(25) H(21) 3.1907 yes 1_655
C(26) H(1) 3.0732 yes 1_654
C(26) H(10) 3.3340 yes 1_655
C(26) H(14A) 3.1417 yes 1_655
C(26) H(30) 3.4329 yes 1_655
C(26) H(34) 3.5655 yes 1_655
C(26) H(43B) 3.5947 yes 2_656
C(27) H(1) 3.4694 yes 1_654
C(27) H(7B) 3.2579 yes 1_654
C(27) H(14A) 3.4214 yes 1_655
C(27) H(30) 3.4968 yes 1_655
C(27) H(43B) 3.0243 yes 2_656
C(28) H(7B) 2.8547 yes 1_654
C(28) H(43B) 2.9356 yes 2_656
C(29) H(7B) 3.1061 yes 1_654
C(29) H(27) 3.4258 yes 1_455
C(29) H(43B) 3.4441 yes 2_656
C(30) H(1) 3.2543 yes 1_654
C(30) H(27) 3.4992 yes 1_455
C(31) H(1) 2.9262 yes 1_654
C(32) H(1) 3.4059 yes 1_654
C(32) H(10) 3.5725 yes 1_655
C(32) H(34) 2.9442 yes 1_655
C(33) H(12) 3.5210 yes .
C(34) H(2) 3.3127 yes 1_554
C(34) H(12) 3.5525 yes .
C(34) H(23) 3.2161 yes 2_546
C(34) H(32A) 3.5002 yes 1_455
C(34) H(32B) 3.1863 yes 1_455
C(34) H(37) 3.1149 yes 1_455
C(35) H(5) 3.1234 yes .
C(35) H(7A) 3.1911 yes .
C(35) H(22) 2.9922 yes 2_546
C(35) H(23) 3.0240 yes 2_546
C(35) H(38) 3.1273 yes 1_455
C(36) H(5) 3.2089 yes .
C(36) H(22) 3.1389 yes 2_546
C(36) H(23) 3.4313 yes 2_646
C(37) H(9) 3.4833 yes 1_655
C(37) H(22) 3.5593 yes 2_546
C(37) H(23) 3.1565 yes 2_646
C(37) H(24) 3.3705 yes 2_646
C(38) H(5) 3.1616 yes .
C(38) H(7A) 3.3252 yes 1_655
C(38) H(23) 3.0115 yes 2_646
C(39) H(4) 3.1731 yes .
C(39) H(5) 3.0339 yes .
C(40) H(22) 3.4017 yes 2_546
C(40) H(23) 3.0501 yes 2_646
C(40) H(44) 3.4157 yes 1_455
C(41) H(18A) 3.3523 yes 2_647
C(41) H(23) 2.8539 yes 2_646
C(41) H(35) 3.4013 yes 1_655
C(42) H(44) 3.4972 yes 1_455
C(42) H(50) 2.9564 yes 1_455
C(43) H(14B) 3.4025 yes 2_646
C(44) H(22) 3.5683 yes 2_646
C(44) H(40) 3.4874 yes 1_655
C(45) H(18A) 3.3401 yes 2_647
C(45) H(28) 3.0902 yes 2_646
C(46) H(18A) 2.8697 yes 2_647
C(46) H(28) 2.9598 yes 2_646
C(46) H(49) 3.2780 yes 1_455
C(46) H(50) 3.5422 yes 1_455
C(47) H(18A) 3.1608 yes 2_647
C(47) H(19) 3.0496 yes 2_647
C(47) H(28) 2.8878 yes 2_646
C(47) H(49) 3.2597 yes 1_455
C(48) H(12) 3.1530 yes 2_647
C(48) H(13) 3.5374 yes 2_647
C(48) H(28) 2.9521 yes 2_646
C(49) H(12) 3.4922 yes 2_647
C(49) H(28) 3.0793 yes 2_646
C(49) H(29) 3.2677 yes 2_646
C(49) H(46) 3.2837 yes 1_655
C(49) H(47) 3.5774 yes 1_655
C(50) H(28) 3.1473 yes 2_646
C(50) H(46) 3.2452 yes 1_655
H(1) C(4) 3.1043 yes 1_455
H(1) C(26) 3.0732 yes 1_456
H(1) C(27) 3.4694 yes 1_456
H(1) C(30) 3.2543 yes 1_456
H(1) C(31) 2.9262 yes 1_456
H(1) C(32) 3.4059 yes 1_456
H(1) H(4) 2.5744 yes 1_455
H(1) H(26) 3.4438 yes 1_456
H(1) H(32A) 2.8874 yes 1_456
H(2) O(5) 3.5931 yes 1_556
H(2) C(20) 3.4928 yes 2_547
H(2) C(21) 3.3297 yes 2_547
H(2) C(22) 3.0574 yes 2_547
H(2) C(23) 2.9692 yes 2_547
H(2) C(24) 3.1639 yes 2_547
H(2) C(25) 3.4234 yes 2_547
H(2) C(34) 3.3127 yes 1_556
H(2) H(18B) 3.4992 yes 2_547
H(2) H(22) 3.4724 yes 2_547
H(2) H(23) 3.3421 yes 2_547
H(2) H(30) 3.5352 yes 1_556
H(2) H(32A) 2.9180 yes 1_456
H(2) H(34) 3.0919 yes 1_556
H(3) C(21) 3.1207 yes 2_547
H(3) C(22) 3.3202 yes 2_547
H(3) C(24) 3.0388 yes 2_647
H(3) C(25) 3.3247 yes 2_647
H(3) H(21) 3.0595 yes 2_547
H(3) H(22) 3.3775 yes 2_547
H(3) H(24) 2.4212 yes 2_647
H(3) H(25) 2.9932 yes 2_647
H(3) H(32A) 3.1093 yes 1_556
H(4) C(1) 3.1065 yes 1_655
H(4) C(39) 3.1731 yes .
H(4) H(1) 2.5744 yes 1_655
H(4) H(7A) 3.4688 yes 1_655
H(4) H(7B) 3.4784 yes 1_655
H(4) H(18B) 3.5387 yes 2_647
H(4) H(25) 3.4660 yes 2_647
H(4) H(39A) 3.1957 yes .
H(4) H(39B) 2.5965 yes .
H(5) C(35) 3.1234 yes .
H(5) C(36) 3.2089 yes .
H(5) C(38) 3.1616 yes .
H(5) C(39) 3.0339 yes .
H(5) H(7A) 3.4469 yes 1_655
H(5) H(7B) 3.4324 yes 1_655
H(5) H(9) 3.3974 yes 1_655
H(5) H(29) 3.5535 yes 1_556
H(5) H(35) 2.8991 yes .
H(5) H(38) 3.4105 yes .
H(5) H(39A) 2.8094 yes .
H(5) H(39B) 3.1807 yes .
H(7A) N(3) 3.1394 yes .
H(7A) C(35) 3.1911 yes .
H(7A) C(38) 3.3252 yes 1_455
H(7A) H(4) 3.4688 yes 1_455
H(7A) H(5) 3.4469 yes 1_455
H(7A) H(35) 2.8529 yes .
H(7A) H(38) 2.5303 yes 1_455
H(7A) H(39B) 3.5606 yes 1_455
H(7B) C(27) 3.2579 yes 1_456
H(7B) C(28) 2.8547 yes 1_456
H(7B) C(29) 3.1061 yes 1_456
H(7B) H(4) 3.4784 yes 1_455
H(7B) H(5) 3.4324 yes 1_455
H(7B) H(28) 2.9999 yes 1_456
H(7B) H(29) 3.3956 yes 1_456
H(9) C(37) 3.4833 yes 1_455
H(9) H(5) 3.3974 yes 1_455
H(9) H(12) 2.8432 yes 1_455
H(9) H(28) 3.4834 yes 1_456
H(9) H(37) 3.3441 yes 1_455
H(9) H(38) 3.4104 yes 1_455
H(9) H(48) 3.4710 yes 2_557
H(10) O(2) 2.5874 yes 1_455
H(10) C(13) 3.5963 yes 1_455
H(10) C(16) 3.4820 yes 1_455
H(10) C(26) 3.3340 yes 1_455
H(10) C(32) 3.5725 yes 1_455
H(10) H(13) 2.6582 yes 1_455
H(10) H(26) 2.8465 yes 1_455
H(10) H(32B) 2.7907 yes 1_455
H(10) H(47) 3.3494 yes 2_557
H(10) H(48) 3.2671 yes 2_557
H(12) N(1) 2.7363 yes 1_655
H(12) C(9) 3.1637 yes 1_655
H(12) C(33) 3.5210 yes .
H(12) C(34) 3.5525 yes .
H(12) C(48) 3.1535 yes 2_657
H(12) C(49) 3.4928 yes 2_657
H(12) H(9) 2.8432 yes 1_655
H(12) H(48) 2.4337 yes 2_657
H(12) H(49) 3.1132 yes 2_657
H(13) O(5) 3.2094 yes .
H(13) N(1) 2.6838 yes 1_655
H(13) C(10) 3.0514 yes 1_655
H(13) C(48) 3.5379 yes 2_657
H(13) H(10) 2.6582 yes 1_655
H(13) H(32B) 3.3012 yes .
H(13) H(48) 2.6176 yes 2_657
H(14A) O(2) 3.1645 yes 1_455
H(14A) O(8) 2.7150 yes 2_556
H(14A) C(26) 3.1417 yes 1_455
H(14A) C(27) 3.4214 yes 1_455
H(14A) H(26) 2.6399 yes 1_455
H(14A) H(27) 3.1930 yes 1_455
H(14B) O(7) 3.5598 yes 2_556
H(14B) O(8) 3.3119 yes 2_556
H(14B) C(43) 3.4025 yes 2_656
H(14B) H(26) 3.3837 yes 1_455
H(14B) H(27) 3.3783 yes 1_455
H(14B) H(43A) 2.9699 yes 2_656
H(14B) H(43B) 2.9106 yes 2_656
H(15) O(2) 3.3507 yes 1_455
H(15) H(19) 2.6511 yes 1_455
H(15) H(25) 3.4255 yes 1_455
H(15) H(47) 2.7655 yes 2_557
H(15) H(48) 3.4894 yes 2_657
H(18A) O(3) 2.9411 yes 1_655
H(18A) O(6) 2.6387 yes 2_657
H(18A) C(41) 3.3525 yes 2_657
H(18A) C(45) 3.3396 yes 2_657
H(18A) C(46) 2.8692 yes 2_657
H(18A) C(47) 3.1606 yes 2_657
H(18A) H(39A) 3.4935 yes 2_557
H(18A) H(39B) 2.9941 yes 2_657
H(18A) H(46) 2.9359 yes 2_657
H(18A) H(47) 3.3907 yes 2_657
H(18B) O(6) 3.4473 yes 2_657
H(18B) C(1) 3.3706 yes 2_557
H(18B) C(2) 3.1606 yes 2_557
H(18B) C(3) 3.2419 yes 2_557
H(18B) C(4) 3.4839 yes 2_557
H(18B) H(2) 3.4986 yes 2_557
H(18B) H(4) 3.5390 yes 2_657
H(18B) H(39A) 3.3853 yes 2_557
H(18B) H(39B) 3.2364 yes 2_657
H(19) O(3) 2.3749 yes 1_655
H(19) C(17) 3.4377 yes 1_655
H(19) C(47) 3.0491 yes 2_657
H(19) H(15) 2.6511 yes 1_655
H(19) H(47) 2.7448 yes 2_657
H(21) O(7) 3.0292 yes 2_556
H(21) C(24) 3.1950 yes 1_455
H(21) C(25) 3.1907 yes 1_455
H(21) H(3) 3.0597 yes 2_557
H(21) H(24) 2.6786 yes 1_455
H(21) H(25) 2.6794 yes 1_455
H(21) H(43A) 2.8959 yes 2_656
H(22) O(7) 3.0594 yes 2_556
H(22) N(3) 3.2781 yes 2_556
H(22) C(24) 3.5120 yes 1_455
H(22) C(35) 2.9917 yes 2_556
H(22) C(36) 3.1383 yes 2_556
H(22) C(37) 3.5587 yes 2_556
H(22) C(40) 3.4018 yes 2_556
H(22) C(44) 3.5686 yes 2_656
H(22) H(2) 3.4731 yes 2_557
H(22) H(3) 3.3779 yes 2_557
H(22) H(24) 2.6625 yes 1_455
H(22) H(35) 3.2567 yes 2_556
H(22) H(40) 2.5842 yes 2_556
H(22) H(43A) 3.4451 yes 2_656
H(22) H(44) 2.7898 yes 2_656
H(23) O(6) 3.1707 yes 2_656
H(23) N(3) 2.5457 yes 2_556
H(23) N(4) 3.2730 yes 2_656
H(23) C(34) 3.2158 yes 2_556
H(23) C(35) 3.0236 yes 2_556
H(23) C(36) 3.4313 yes 2_656
H(23) C(37) 3.1566 yes 2_656
H(23) C(38) 3.0114 yes 2_656
H(23) C(40) 3.0503 yes 2_656
H(23) C(41) 2.8542 yes 2_656
H(23) H(2) 3.3424 yes 2_557
H(23) H(32A) 3.5676 yes 2_656
H(23) H(34) 3.4510 yes 2_556
H(23) H(35) 3.1257 yes 2_556
H(23) H(37) 2.5863 yes 2_656
H(23) H(38) 2.7441 yes 2_656
H(23) H(40) 3.3837 yes 2_656
H(24) O(7) 3.3442 yes 2_656
H(24) C(3) 3.3712 yes 2_657
H(24) C(21) 3.1822 yes 1_655
H(24) C(22) 3.1773 yes 1_655
H(24) C(37) 3.3701 yes 2_656
H(24) H(3) 2.4216 yes 2_657
H(24) H(21) 2.6786 yes 1_655
H(24) H(22) 2.6625 yes 1_655
H(24) H(32A) 3.3664 yes 2_656
H(24) H(37) 3.2910 yes 2_656
H(24) H(40) 3.3636 yes 2_656
H(25) O(3) 2.7168 yes 1_655
H(25) O(4) 3.4908 yes 1_655
H(25) N(2) 3.4507 yes 1_655
H(25) C(17) 2.9349 yes 1_655
H(25) C(21) 3.5083 yes 1_655
H(25) H(3) 2.9934 yes 2_657
H(25) H(4) 3.4666 yes 2_657
H(25) H(15) 3.4255 yes 1_655
H(25) H(21) 2.6794 yes 1_655
H(26) O(5) 3.4865 yes 1_655
H(26) C(10) 3.2501 yes 1_655
H(26) C(14) 3.1683 yes 1_655
H(26) H(1) 3.4438 yes 1_654
H(26) H(10) 2.8465 yes 1_655
H(26) H(14A) 2.6399 yes 1_655
H(26) H(14B) 3.3837 yes 1_655
H(26) H(30) 3.0301 yes 1_655
H(26) H(34) 2.8537 yes 1_655
H(27) O(8) 3.2901 yes 2_656
H(27) C(29) 3.4258 yes 1_655
H(27) C(30) 3.4992 yes 1_655
H(27) H(14A) 3.1930 yes 1_655
H(27) H(14B) 3.3783 yes 1_655
H(27) H(29) 2.9974 yes 1_655
H(27) H(30) 3.1371 yes 1_655
H(27) H(43B) 3.2430 yes 2_656
H(28) C(45) 3.0900 yes 2_656
H(28) C(46) 2.9596 yes 2_656
H(28) C(47) 2.8873 yes 2_656
H(28) C(48) 2.9517 yes 2_656
H(28) C(49) 3.0789 yes 2_656
H(28) C(50) 3.1470 yes 2_656
H(28) H(7B) 2.9999 yes 1_654
H(28) H(9) 3.4834 yes 1_654
H(28) H(43B) 3.0986 yes 2_656
H(28) H(46) 3.4700 yes 2_656
H(28) H(47) 3.3733 yes 2_656
H(28) H(48) 3.4532 yes 2_656
H(29) O(1) 3.1134 yes 1_554
H(29) C(5) 3.5568 yes 1_554
H(29) C(49) 3.2672 yes 2_656
H(29) H(5) 3.5535 yes 1_554
H(29) H(7B) 3.3956 yes 1_654
H(29) H(27) 2.9974 yes 1_455
H(29) H(49) 3.2001 yes 2_656
H(30) C(1) 3.1287 yes 1_554
H(30) C(2) 3.0762 yes 1_554
H(30) C(3) 3.1534 yes 1_554
H(30) C(4) 3.2881 yes 1_554
H(30) C(5) 3.3124 yes 1_554
H(30) C(6) 3.2516 yes 1_554
H(30) C(26) 3.4329 yes 1_455
H(30) C(27) 3.4968 yes 1_455
H(30) H(2) 3.5352 yes 1_554
H(30) H(26) 3.0301 yes 1_455
H(30) H(27) 3.1371 yes 1_455
H(32A) C(1) 3.5190 yes 1_654
H(32A) C(2) 3.5435 yes 1_654
H(32A) C(3) 3.4951 yes 1_554
H(32A) C(34) 3.5002 yes 1_655
H(32A) H(1) 2.8874 yes 1_654
H(32A) H(2) 2.9180 yes 1_654
H(32A) H(3) 3.1093 yes 1_554
H(32A) H(23) 3.5670 yes 2_646
H(32A) H(24) 3.3664 yes 2_646
H(32A) H(34) 2.7464 yes 1_655
H(32B) N(1) 2.7144 yes 1_655
H(32B) C(9) 3.5082 yes 1_655
H(32B) C(10) 2.8051 yes 1_655
H(32B) C(34) 3.1863 yes 1_655
H(32B) H(10) 2.7907 yes 1_655
H(32B) H(13) 3.3012 yes .
H(32B) H(34) 2.3050 yes 1_655
H(34) N(1) 3.4657 yes .
H(34) C(8) 3.5605 yes .
H(34) C(9) 3.5625 yes .
H(34) C(10) 3.2690 yes .
H(34) C(11) 3.2283 yes .
H(34) C(12) 3.3514 yes .
H(34) C(26) 3.5655 yes 1_455
H(34) C(32) 2.9442 yes 1_455
H(34) H(2) 3.0919 yes 1_554
H(34) H(23) 3.4511 yes 2_546
H(34) H(26) 2.8537 yes 1_455
H(34) H(32A) 2.7464 yes 1_455
H(34) H(32B) 2.3050 yes 1_455
H(34) H(37) 2.7817 yes 1_455
H(35) O(6) 2.5075 yes 1_455
H(35) C(5) 3.3724 yes .
H(35) C(7) 3.4790 yes .
H(35) C(41) 3.4013 yes 1_455
H(35) H(5) 2.8991 yes .
H(35) H(7A) 2.8529 yes .
H(35) H(22) 3.2571 yes 2_546
H(35) H(23) 3.1259 yes 2_546
H(35) H(38) 2.7070 yes 1_455
H(37) N(1) 3.5074 yes 1_655
H(37) N(3) 2.6881 yes 1_655
H(37) C(9) 3.4682 yes 1_655
H(37) C(23) 3.3139 yes 2_646
H(37) C(34) 3.1149 yes 1_655
H(37) H(9) 3.3441 yes 1_655
H(37) H(23) 2.5862 yes 2_646
H(37) H(24) 3.2915 yes 2_646
H(37) H(34) 2.7817 yes 1_655
H(38) N(3) 2.7731 yes 1_655
H(38) C(7) 3.5198 yes 1_655
H(38) C(35) 3.1273 yes 1_655
H(38) H(5) 3.4105 yes .
H(38) H(7A) 2.5303 yes 1_655
H(38) H(9) 3.4104 yes 1_655
H(38) H(23) 2.7442 yes 2_646
H(38) H(35) 2.7070 yes 1_655
H(39A) O(4) 2.6216 yes 2_547
H(39A) O(6) 2.9418 yes 1_455
H(39A) C(4) 3.2864 yes .
H(39A) C(5) 3.0725 yes .
H(39A) C(18) 3.3922 yes 2_547
H(39A) H(4) 3.1957 yes .
H(39A) H(5) 2.8094 yes .
H(39A) H(18A) 3.4935 yes 2_547
H(39A) H(18B) 3.3853 yes 2_547
H(39B) O(3) 3.5248 yes 2_547
H(39B) O(4) 3.0068 yes 2_547
H(39B) C(4) 3.1594 yes .
H(39B) C(5) 3.4701 yes .
H(39B) C(18) 3.5807 yes 2_647
H(39B) H(4) 2.5965 yes .
H(39B) H(5) 3.1807 yes .
H(39B) H(7A) 3.5606 yes 1_655
H(39B) H(18A) 2.9936 yes 2_647
H(39B) H(18B) 3.2362 yes 2_647
H(40) O(6) 3.5146 yes 1_455
H(40) C(22) 3.4416 yes 2_546
H(40) C(44) 3.4874 yes 1_455
H(40) H(22) 2.5840 yes 2_546
H(40) H(23) 3.3837 yes 2_646
H(40) H(24) 3.3634 yes 2_646
H(40) H(44) 2.5081 yes 1_455
H(40) H(50) 3.4294 yes 1_455
H(43A) O(2) 2.5694 yes 2_646
H(43A) O(7) 2.8119 yes 1_655
H(43A) C(16) 3.1629 yes 2_646
H(43A) C(20) 3.2909 yes 2_646
H(43A) C(21) 2.8422 yes 2_646
H(43A) C(22) 3.1741 yes 2_646
H(43A) H(14B) 2.9699 yes 2_646
H(43A) H(21) 2.8957 yes 2_646
H(43A) H(22) 3.4453 yes 2_646
H(43B) O(2) 3.3211 yes 2_646
H(43B) O(7) 3.5067 yes 1_655
H(43B) C(26) 3.5951 yes 2_646
H(43B) C(27) 3.0245 yes 2_646
H(43B) C(28) 2.9353 yes 2_646
H(43B) C(29) 3.4436 yes 2_646
H(43B) H(14B) 2.9107 yes 2_646
H(43B) H(27) 3.2432 yes 2_646
H(43B) H(28) 3.0982 yes 2_646
H(44) O(7) 2.4726 yes 1_655
H(44) C(22) 3.0357 yes 2_646
H(44) C(23) 3.5420 yes 2_646
H(44) C(40) 3.4157 yes 1_655
H(44) C(42) 3.4972 yes 1_655
H(44) H(22) 2.7895 yes 2_646
H(44) H(40) 2.5081 yes 1_655
H(46) O(3) 3.0360 yes 2_547
H(46) C(49) 3.2837 yes 1_455
H(46) C(50) 3.2452 yes 1_455
H(46) H(18A) 2.9365 yes 2_647
H(46) H(28) 3.4700 yes 2_646
H(46) H(49) 2.8124 yes 1_455
H(46) H(50) 2.7416 yes 1_455
H(47) O(3) 2.8174 yes 2_547
H(47) N(1) 3.3192 yes 2_547
H(47) C(10) 3.0797 yes 2_547
H(47) C(11) 3.2470 yes 2_547
H(47) C(15) 3.5782 yes 2_547
H(47) C(19) 3.5180 yes 2_647
H(47) C(49) 3.5774 yes 1_455
H(47) H(10) 3.3489 yes 2_547
H(47) H(15) 2.7656 yes 2_547
H(47) H(18A) 3.3909 yes 2_647
H(47) H(19) 2.7453 yes 2_647
H(47) H(28) 3.3737 yes 2_646
H(47) H(49) 2.7746 yes 1_455
H(48) O(2) 3.2690 yes 2_647
H(48) N(1) 2.6025 yes 2_547
H(48) N(2) 3.3270 yes 2_647
H(48) C(9) 3.2469 yes 2_547
H(48) C(10) 3.1349 yes 2_547
H(48) C(11) 3.3205 yes 2_647
H(48) C(12) 3.0144 yes 2_647
H(48) C(13) 2.9421 yes 2_647
H(48) C(15) 3.1302 yes 2_647
H(48) C(16) 2.9536 yes 2_647
H(48) H(9) 3.4714 yes 2_547
H(48) H(10) 3.2670 yes 2_547
H(48) H(12) 2.4334 yes 2_647
H(48) H(13) 2.6173 yes 2_647
H(48) H(15) 3.4899 yes 2_647
H(48) H(28) 3.4536 yes 2_646
H(49) O(3) 3.3649 yes 2_647
H(49) C(12) 3.2046 yes 2_647
H(49) C(46) 3.2780 yes 1_655
H(49) C(47) 3.2597 yes 1_655
H(49) H(12) 3.1128 yes 2_647
H(49) H(29) 3.2007 yes 2_646
H(49) H(46) 2.8124 yes 1_655
H(49) H(47) 2.7746 yes 1_655
H(50) O(7) 2.7023 yes 1_655
H(50) O(8) 3.5656 yes 1_655
H(50) N(4) 3.5070 yes 1_655
H(50) C(42) 2.9564 yes 1_655
H(50) C(46) 3.5422 yes 1_655
H(50) H(40) 3.4294 yes 1_655
H(50) H(46) 2.7416 yes 1_655

loop_
_geom_torsion_atom_site_label_1
_geom_torsion_atom_site_label_2
_geom_torsion_atom_site_label_3
_geom_torsion_atom_site_label_4
_geom_torsion
_geom_torsion_publ_flag
C(7) O(1) C(8) C(9) 4.5(10) no
C(17) O(4) C(18) C(19) 13.5(8) no
C(18) O(4) C(17) N(2) -8.0(9) no
C(32) O(5) C(33) C(37) 4.1(10) no
C(42) O(8) C(43) C(44) 17.0(8) no
C(43) O(8) C(42) N(4) -9.1(8) no
C(9) N(1) C(10) C(11) -0.7(11) no
C(10) N(1) C(9) C(8) 3.0(11) no
C(16) N(2) C(17) O(3) -12.5(14) no
C(17) N(2) C(16) C(15) 10.5(12) no
C(16) N(2) C(19) C(20) 75.7(8) no
C(19) N(2) C(16) O(2) 3.1(11) no
C(17) N(2) C(19) C(18) 9.0(8) no
C(17) N(2) C(19) C(20) -111.6(7) no
C(19) N(2) C(17) O(4) -1.2(9) no
C(34) N(3) C(35) C(36) -0.2(11) no
C(35) N(3) C(34) C(33) 0.1(11) no
C(41) N(4) C(42) O(7) -7.3(14) no
C(42) N(4) C(41) C(40) 5.9(12) no
C(41) N(4) C(44) C(45) 74.9(8) no
C(44) N(4) C(41) O(6) 1.3(11) no
C(42) N(4) C(44) C(43) 12.9(7) no
C(42) N(4) C(44) C(45) -108.0(7) no
C(44) N(4) C(42) O(8) -3.2(9) no
C(2) C(1) C(6) C(5) -0.4(11) no
C(6) C(1) C(2) C(3) 1.1(12) no
C(1) C(2) C(3) C(4) -1.5(12) no
C(2) C(3) C(4) C(5) 1.3(12) no
C(3) C(4) C(5) C(6) -0.7(12) no
C(4) C(5) C(6) C(1) 0.2(12) no
C(1) C(6) C(7) O(1) 142.6(7) no
C(5) C(6) C(7) O(1) -39.1(10) no
C(9) C(8) C(12) C(11) 4.9(11) no
C(12) C(8) C(9) N(1) -5.1(12) no
N(1) C(10) C(11) C(12) 0.6(12) no
C(10) C(11) C(12) C(8) -2.6(11) no
C(10) C(11) C(13) C(14) -4.8(11) no
C(10) C(11) C(13) C(15) 65.3(10) no
C(12) C(11) C(13) C(15) -115.7(8) no
C(11) C(13) C(14) C(15) 105.2(8) no
C(11) C(13) C(15) C(14) -113.8(8) no
C(11) C(13) C(15) C(16) 139.7(7) no
C(14) C(13) C(15) C(16) -106.5(8) no
C(13) C(14) C(15) C(16) 105.4(8) no
C(13) C(15) C(16) O(2) 37.3(12) no
C(13) C(15) C(16) N(2) -141.2(7) no
C(14) C(15) C(16) O(2) -29.0(12) no
C(14) C(15) C(16) N(2) 152.5(7) no
O(4) C(18) C(19) N(2) -12.9(7) no
O(4) C(18) C(19) C(20) 107.9(6) no
N(2) C(19) C(20) C(21) 15.0(10) no
C(18) C(19) C(20) C(21) -98.4(8) no
C(18) C(19) C(20) C(25) 81.2(8) no
C(21) C(20) C(25) C(24) 1.2(11) no
C(25) C(20) C(21) C(22) -2.0(11) no
C(20) C(21) C(22) C(23) 1.5(12) no
C(21) C(22) C(23) C(24) -0.1(12) no
C(22) C(23) C(24) C(25) -0.7(11) no
C(23) C(24) C(25) C(20) 0.2(11) no
C(27) C(26) C(31) C(30) -3.0(13) no
C(31) C(26) C(27) C(28) 1.8(13) no
C(26) C(27) C(28) C(29) -0.1(13) no
C(27) C(28) C(29) C(30) -0.3(13) no
C(28) C(29) C(30) C(31) -0.8(12) no
C(29) C(30) C(31) C(26) 2.5(12) no
C(26) C(31) C(32) O(5) 150.9(7) no
C(30) C(31) C(32) O(5) -31.3(10) no
C(34) C(33) C(37) C(36) 2.1(11) no
C(37) C(33) C(34) N(3) -1.1(12) no
N(3) C(35) C(36) C(37) 1.2(12) no
C(35) C(36) C(37) C(33) -2.1(11) no
C(35) C(36) C(38) C(39) -0.9(12) no
C(35) C(36) C(38) C(40) 69.4(10) no
C(37) C(36) C(38) C(40) -111.0(8) no
C(36) C(38) C(39) C(40) 105.8(8) no
C(36) C(38) C(40) C(39) -114.3(8) no
C(36) C(38) C(40) C(41) 141.4(7) no
C(39) C(38) C(40) C(41) -104.2(7) no
C(38) C(39) C(40) C(41) 106.8(7) no
C(38) C(40) C(41) O(6) 32.1(11) no
C(38) C(40) C(41) N(4) -149.0(6) no
C(39) C(40) C(41) O(6) -33.2(11) no
C(39) C(40) C(41) N(4) 145.6(7) no
O(8) C(43) C(44) N(4) -17.2(7) no
O(8) C(43) C(44) C(45) 104.0(7) no
N(4) C(44) C(45) C(46) 11.5(10) no
C(43) C(44) C(45) C(46) -102.4(8) no
C(43) C(44) C(45) C(50) 74.5(8) no
C(46) C(45) C(50) C(49) 0.4(12) no
C(50) C(45) C(46) C(47) -0.2(11) no
C(45) C(46) C(47) C(48) -0.6(11) no
C(46) C(47) C(48) C(49) 1.2(12) no
C(47) C(48) C(49) C(50) -0.9(12) no
C(48) C(49) C(50) C(45) 0.1(13) no
